data_2202675
loop_
_publ_author_name
'Filippou, Alexander C.'
'Schnakenburg, Gregor'
'Philippopoulos, Athanassios I.'

_publ_section_title
;<i>trans</i>-Dichlorobis[ethane-1,2-diylbis(diphenylphophine)-\k^2^<i>P,P</i>']tungsten(II)
 pentane hemisolvate
;
_journal_issue 8
_journal_name_full 'Acta Crystallographica Section E'
_journal_page_first m602
_journal_page_last m604
_journal_paper_doi 10.1107/S1600536803014193
_journal_volume 59
_journal_year 2003
_chemical_formula_iupac '[W Cl2 (C26 H24 P2)2], 0.5C5 H12'
_chemical_formula_moiety 'C52 H48 Cl2 P4 W, 0.5C5 H12'
_chemical_formula_sum 'C54.5 H54 Cl2 P4 W'
_chemical_formula_weight 1087.61
_chemical_name_systematic
;
trans-Dichlorobis[ethane-1,2-diylbis(diphenylphophine)-\k2P,P']tungsten(II)
hemipentane solvate
;
_space_group_IT_number 15
_symmetry_cell_setting monoclinic
_symmetry_space_group_name_Hall '-C 2yc'
_symmetry_space_group_name_H-M 'C 1 2/c 1'
_atom_sites_solution_hydrogens geom
_atom_sites_solution_primary direct
_atom_sites_solution_secondary difmap
_cell_angle_alpha 90.00
_cell_angle_beta 99.49(3)
_cell_angle_gamma 90.00
_cell_formula_units_Z 8
_cell_length_a 49.230(13)
_cell_length_b 10.955(2)
_cell_length_c 17.937(4)
_cell_measurement_reflns_used 1723
_cell_measurement_temperature 180(2)
_cell_measurement_theta_max 25.0
_cell_measurement_theta_min 3.0
_cell_volume 9541(4)
_computing_cell_refinement IPDS2.87
_computing_data_collection 'IPDS2.87 (Stoe & Cie, 1997)'
_computing_data_reduction IPDS2.87
_computing_molecular_graphics 'DIAMOND2.1c (Brandenburg, 1999)'
_computing_publication_material SHELXL97
_computing_structure_refinement 'SHELXL97 (Sheldrick, 1997)'
_computing_structure_solution 'SHELXS97 (Sheldrick, 1997)'
_diffrn_ambient_temperature 180(2)
_diffrn_detector_area_resol_mean 6.667
_diffrn_measured_fraction_theta_full 0.951
_diffrn_measured_fraction_theta_max 0.951
_diffrn_measurement_device_type 'Stoe IPDS'
_diffrn_measurement_method '\f-oscill., \f-incr. = 1.3\%, 185 exposures'
_diffrn_radiation_monochromator 'planar graphite'
_diffrn_radiation_source 'fine-focus sealed X-ray tube'
_diffrn_radiation_type MoK\a
_diffrn_radiation_wavelength 0.71073
_diffrn_reflns_av_R_equivalents 0.0555
_diffrn_reflns_av_sigmaI/netI 0.0485
_diffrn_reflns_limit_h_max 59
_diffrn_reflns_limit_h_min -59
_diffrn_reflns_limit_k_max 13
_diffrn_reflns_limit_k_min -13
_diffrn_reflns_limit_l_max 21
_diffrn_reflns_limit_l_min -21
_diffrn_reflns_number 32126
_diffrn_reflns_theta_full 25.50
_diffrn_reflns_theta_max 25.50
_diffrn_reflns_theta_min 2.24
_diffrn_standards_decay_% 0
_diffrn_standards_number 0
_exptl_absorpt_coefficient_mu 2.704
_exptl_absorpt_correction_T_max 0.8127
_exptl_absorpt_correction_T_min 0.5630
_exptl_absorpt_correction_type refdelf
_exptl_absorpt_process_details
;
(Walker & Stuart, 1983)
;
_exptl_crystal_colour yellow
_exptl_crystal_density_diffrn 1.514
_exptl_crystal_density_method 'not measured'
_exptl_crystal_description Plate
_exptl_crystal_F_000 4392
_exptl_crystal_size_max 0.24
_exptl_crystal_size_mid 0.20
_exptl_crystal_size_min 0.08
_refine_diff_density_max 1.387
_refine_diff_density_min -2.537
_refine_ls_extinction_coef 0.00009(2)
_refine_ls_extinction_expression Fc*=kFc[1+0.001xFc^2^\l^3^/sin(2\q)]^-1/4^
_refine_ls_extinction_method SHELXL97
_refine_ls_goodness_of_fit_ref 0.954
_refine_ls_hydrogen_treatment constr
_refine_ls_matrix_type full
_refine_ls_number_parameters 553
_refine_ls_number_reflns 8465
_refine_ls_number_restraints 11
_refine_ls_restrained_S_all 0.956
_refine_ls_R_factor_all 0.0473
_refine_ls_R_factor_gt 0.0357
_refine_ls_shift/su_max 0.029
_refine_ls_shift/su_mean 0.001
_refine_ls_structure_factor_coef Fsqd
_refine_ls_weighting_details 'calc w=  1/[\s^2^(Fo^2^)+(0.0538P)^2^] where P = (Fo^2^+2Fc^2^)/3'
_refine_ls_weighting_scheme calc
_refine_ls_wR_factor_gt 0.0806
_refine_ls_wR_factor_ref 0.0837
_reflns_number_gt 6743
_reflns_number_total 8465
_reflns_threshold_expression I>2\s(I)
_cod_data_source_file lh6071.cif
_cod_data_source_block 4a
_cod_depositor_comments
;
The following automatic conversions were performed:
'_symmetry_cell_setting' value 'Monoclinic' changed to 'monoclinic'
according to '/home/saulius/struct/CIF-dictionaries/cif_core.dic'
dictionary named 'cif_core.dic' version 2.4.1 from 2010-06-29.

Automatic conversion script
Id: cif_fix_enum 1527 2010-12-29 10:47:43Z saulius 

The following automatic conversions were performed:

'_symmetry_cell_setting' value 'Monoclinic' changed to 'monoclinic'
according to /home/saulius/struct/CIF-dictionaries/cif_core.dic
dictionary named 'cif_core.dic' version 2.4.1 from 2010-06-29.

Automatic conversion script
Id: cif_fix_values 1715 2011-07-08 13:25:40Z adriana 
;
_cod_original_cell_volume 9542(4)
_cod_original_sg_symbol_H-M 'C 2/c'
_cod_original_formula_sum 'C54.50 H54 Cl2 P4 W'
_cod_database_code 2202675
_cod_database_fobs_code 2202675

loop_
_symmetry_equiv_pos_as_xyz
'x, y, z'
'-x, y, -z+1/2'
'x+1/2, y+1/2, z'
'-x+1/2, y+1/2, -z+1/2'
'-x, -y, -z'
'x, -y, z-1/2'
'-x+1/2, -y+1/2, -z'
'x+1/2, -y+1/2, z-1/2'

loop_
_atom_site_label
_atom_site_fract_x
_atom_site_fract_y
_atom_site_fract_z
_atom_site_U_iso_or_equiv
_atom_site_adp_type
_atom_site_calc_flag
_atom_site_refinement_flags
_atom_site_occupancy
_atom_site_disorder_assembly
_atom_site_disorder_group
_atom_site_type_symbol
C1 0.38687(10) 0.5703(4) 1.1446(3) 0.0232(10) Uani d . 1 . . C
H1A 0.3820 0.5716 1.1960 0.028 Uiso calc R 1 . . H
H1B 0.3967 0.4928 1.1387 0.028 Uiso calc R 1 . . H
C2 0.40592(9) 0.6776(4) 1.1360(3) 0.0225(10) Uani d . 1 . . C
H2A 0.4237 0.6677 1.1705 0.027 Uiso calc R 1 . . H
H2B 0.3974 0.7551 1.1486 0.027 Uiso calc R 1 . . H
C3 0.35449(9) 0.7141(4) 0.7625(3) 0.0195(10) Uani d . 1 . . C
H3A 0.3581 0.7518 0.7149 0.023 Uiso calc R 1 . . H
H3B 0.3563 0.6246 0.7579 0.023 Uiso calc R 1 . . H
C4 0.32507(9) 0.7453(4) 0.7743(3) 0.0207(10) Uani d . 1 . . C
H4A 0.3118 0.6974 0.7383 0.025 Uiso calc R 1 . . H
H4B 0.3215 0.8329 0.7634 0.025 Uiso calc R 1 . . H
C5 0.32991(9) 0.6493(4) 1.1263(3) 0.0185(10) Uani d . 1 . . C
C6 0.31244(9) 0.7420(4) 1.0924(3) 0.0217(10) Uani d . 1 . . C
H6 0.3125 0.7636 1.0411 0.026 Uiso calc R 1 . . H
C7 0.29512(10) 0.8020(4) 1.1338(3) 0.0266(11) Uani d . 1 . . C
H7 0.2835 0.8656 1.1111 0.032 Uiso calc R 1 . . H
C8 0.29471(10) 0.7698(4) 1.2079(3) 0.0289(12) Uani d . 1 . . C
H8 0.2829 0.8116 1.2361 0.035 Uiso calc R 1 . . H
C9 0.31155(10) 0.6762(4) 1.2413(3) 0.0260(11) Uani d . 1 . . C
H9 0.3111 0.6533 1.2921 0.031 Uiso calc R 1 . . H
C10 0.32903(10) 0.6166(4) 1.2003(3) 0.0226(10) Uani d . 1 . . C
H10 0.3405 0.5527 1.2232 0.027 Uiso calc R 1 . . H
C11 0.34450(10) 0.4135(4) 1.0710(3) 0.0209(10) Uani d . 1 . . C
C12 0.31864(10) 0.3756(4) 1.0833(3) 0.0231(10) Uani d . 1 . . C
H12 0.3057 0.4342 1.0946 0.028 Uiso calc R 1 . . H
C13 0.31167(11) 0.2520(4) 1.0793(3) 0.0301(12) Uani d . 1 . . C
H13 0.2939 0.2270 1.0874 0.036 Uiso calc R 1 . . H
C14 0.33057(13) 0.1650(4) 1.0635(3) 0.0341(13) Uani d . 1 . . C
H14 0.3259 0.0808 1.0610 0.041 Uiso calc R 1 . . H
C15 0.35614(14) 0.2033(4) 1.0518(3) 0.0356(13) Uani d . 1 . . C
H15 0.3692 0.1443 1.0416 0.043 Uiso calc R 1 . . H
C16 0.36331(11) 0.3256(4) 1.0544(3) 0.0261(11) Uani d . 1 . . C
H16 0.3810 0.3499 1.0449 0.031 Uiso calc R 1 . . H
C17 0.43762(9) 0.5592(4) 1.0387(3) 0.0233(10) Uani d . 1 . . C
C18 0.43203(11) 0.4544(5) 0.9945(3) 0.0324(12) Uani d . 1 . . C
H18 0.4146 0.4450 0.9632 0.039 Uiso calc R 1 . . H
C19 0.45199(12) 0.3633(5) 0.9959(4) 0.0458(16) Uani d . 1 . . C
H19 0.4481 0.2926 0.9654 0.055 Uiso calc R 1 . . H
C20 0.47720(12) 0.3756(6) 1.0413(4) 0.0498(18) Uani d . 1 . . C
H20 0.4906 0.3131 1.0424 0.060 Uiso calc R 1 . . H
C21 0.48299(11) 0.4781(5) 1.0852(4) 0.0409(15) Uani d . 1 . . C
H21 0.5005 0.4867 1.1161 0.049 Uiso calc R 1 . . H
C22 0.46336(10) 0.5694(5) 1.0846(4) 0.0346(13) Uani d . 1 . . C
H22 0.4675 0.6394 1.1157 0.042 Uiso calc R 1 . . H
C23 0.43309(9) 0.8166(4) 1.0323(3) 0.0265(11) Uani d . 1 . . C
C24 0.45031(10) 0.8185(5) 0.9777(4) 0.0333(13) Uani d . 1 . . C
H24 0.4520 0.7476 0.9483 0.040 Uiso calc R 1 . . H
C25 0.46502(11) 0.9238(5) 0.9660(4) 0.0470(17) Uani d . 1 . . C
H25 0.4765 0.9251 0.9284 0.056 Uiso calc R 1 . . H
C26 0.46275(12) 1.0265(5) 1.0097(5) 0.0515(19) Uani d . 1 . . C
H26 0.4729 1.0979 1.0023 0.062 Uiso calc R 1 . . H
C27 0.44586(13) 1.0260(5) 1.0638(4) 0.0505(18) Uani d . 1 . . C
H27 0.4444 1.0970 1.0933 0.061 Uiso calc R 1 . . H
C28 0.43089(11) 0.9208(4) 1.0753(4) 0.0349(13) Uani d . 1 . . C
H28 0.4192 0.9206 1.1125 0.042 Uiso calc R 1 . . H
C29 0.41222(10) 0.7247(4) 0.8089(3) 0.0252(11) Uani d . 1 . . C
C30 0.41998(11) 0.6019(5) 0.8131(3) 0.0318(12) Uani d . 1 . . C
H30 0.4093 0.5446 0.8354 0.038 Uiso calc R 1 . . H
C31 0.44294(11) 0.5629(6) 0.7853(4) 0.0443(15) Uani d . 1 . . C
H31 0.4476 0.4787 0.7868 0.053 Uiso calc R 1 . . H
C32 0.45922(12) 0.6462(7) 0.7553(4) 0.0526(18) Uani d . 1 . . C
H32 0.4751 0.6191 0.7363 0.063 Uiso calc R 1 . . H
C33 0.45252(14) 0.7687(8) 0.7527(5) 0.063(2) Uani d . 1 . . C
H33 0.4639 0.8259 0.7328 0.076 Uiso calc R 1 . . H
C34 0.42901(12) 0.8083(6) 0.7794(4) 0.0463(16) Uani d . 1 . . C
H34 0.4244 0.8926 0.7775 0.056 Uiso calc R 1 . . H
C35 0.37959(9) 0.9362(4) 0.8282(3) 0.0196(10) Uani d . 1 . . C
C36 0.39137(10) 1.0112(4) 0.8885(3) 0.0258(11) Uani d . 1 . . C
H36 0.3994 0.9758 0.9354 0.031 Uiso calc R 1 . . H
C37 0.39130(11) 1.1381(4) 0.8794(3) 0.0313(12) Uani d . 1 . . C
H37 0.3994 1.1890 0.9199 0.038 Uiso calc R 1 . . H
C38 0.37941(12) 1.1895(4) 0.8110(4) 0.0362(13) Uani d . 1 . . C
H38 0.3792 1.2757 0.8052 0.043 Uiso calc R 1 . . H
C39 0.36794(11) 1.1164(4) 0.7513(3) 0.0323(12) Uani d . 1 . . C
H39 0.3600 1.1522 0.7045 0.039 Uiso calc R 1 . . H
C40 0.36805(10) 0.9897(4) 0.7599(3) 0.0264(11) Uani d . 1 . . C
H40 0.3602 0.9395 0.7187 0.032 Uiso calc R 1 . . H
C41 0.29821(9) 0.8438(4) 0.8909(3) 0.0179(9) Uani d . 1 . . C
C42 0.30870(10) 0.9624(4) 0.8843(3) 0.0216(10) Uani d . 1 . . C
H42 0.3261 0.9736 0.8692 0.026 Uiso calc R 1 . . H
C43 0.29329(11) 1.0632(4) 0.9001(3) 0.0276(11) Uani d . 1 . . C
H43 0.3002 1.1432 0.8945 0.033 Uiso calc R 1 . . H
C44 0.26828(11) 1.0483(4) 0.9236(3) 0.0327(12) Uani d . 1 . . C
H44 0.2581 1.1179 0.9346 0.039 Uiso calc R 1 . . H
C45 0.25778(11) 0.9315(4) 0.9315(3) 0.0321(12) Uani d . 1 . . C
H45 0.2405 0.9212 0.9479 0.038 Uiso calc R 1 . . H
C46 0.27282(10) 0.8301(4) 0.9151(3) 0.0246(10) Uani d . 1 . . C
H46 0.2657 0.7506 0.9203 0.030 Uiso calc R 1 . . H
C47 0.29343(9) 0.5885(4) 0.8573(3) 0.0165(9) Uani d . 1 . . C
C48 0.27319(9) 0.5806(4) 0.7934(3) 0.0240(11) Uani d . 1 . . C
H48 0.2724 0.6406 0.7549 0.029 Uiso calc R 1 . . H
C49 0.25388(10) 0.4853(4) 0.7850(3) 0.0258(11) Uani d . 1 . . C
H49 0.2404 0.4804 0.7406 0.031 Uiso calc R 1 . . H
C50 0.25449(10) 0.3986(4) 0.8411(3) 0.0269(11) Uani d . 1 . . C
H50 0.2413 0.3344 0.8358 0.032 Uiso calc R 1 . . H
C51 0.27443(11) 0.4058(4) 0.9053(3) 0.0288(12) Uani d . 1 . . C
H51 0.2748 0.3467 0.9442 0.035 Uiso calc R 1 . . H
C52 0.29397(10) 0.4998(4) 0.9130(3) 0.0229(10) Uani d . 1 . . C
H52 0.3078 0.5030 0.9567 0.028 Uiso calc R 1 . . H
Cl1 0.36390(2) 0.48302(9) 0.89323(7) 0.0224(2) Uani d . 1 . . Cl
Cl2 0.36182(2) 0.87317(9) 1.01853(7) 0.0223(2) Uani d . 1 . . Cl
P1 0.35457(2) 0.57693(9) 1.07266(7) 0.0161(2) Uani d . 1 . . P
P2 0.41167(2) 0.68045(10) 1.03708(7) 0.0184(2) Uani d . 1 . . P
P3 0.38003(2) 0.76985(10) 0.84188(7) 0.0172(2) Uani d . 1 . . P
P4 0.31954(2) 0.71174(9) 0.87264(7) 0.0150(2) Uani d . 1 . . P
W 0.365565(3) 0.680222(13) 0.956128(10) 0.01356(7) Uani d . 1 . . W
C53 0.5374(4) 0.821(2) 1.1865(18) 0.131(10) Uiso d PDU 0.50 A -1 C
H53A 0.5479 0.8859 1.1668 0.197 Uiso calc PR 0.50 A -1 H
H53B 0.5306 0.7633 1.1458 0.197 Uiso calc PR 0.50 A -1 H
H53C 0.5494 0.7775 1.2272 0.197 Uiso calc PR 0.50 A -1 H
C54 0.5128(4) 0.8766(15) 1.2177(13) 0.104(7) Uiso d PDU 0.50 A -1 C
H54A 0.5198 0.9347 1.2587 0.124 Uiso calc PR 0.50 A -1 H
H54B 0.5013 0.9233 1.1770 0.124 Uiso calc PR 0.50 A -1 H
C55 0.4947(6) 0.7809(17) 1.249(2) 0.132(9) Uiso d PDU 0.50 A -1 C
H55A 0.4782 0.7659 1.2098 0.159 Uiso calc PR 0.50 A -1 H
H55B 0.5051 0.7034 1.2561 0.159 Uiso calc PR 0.50 A -1 H
C56 0.4849(6) 0.814(3) 1.3231(17) 0.178(13) Uiso d PDU 0.50 A -1 C
H56A 0.4968 0.8803 1.3479 0.213 Uiso calc PR 0.50 A -1 H
H56B 0.4875 0.7422 1.3569 0.213 Uiso calc PR 0.50 A -1 H
C57 0.4547(10) 0.856(10) 1.315(3) 0.55(6) Uiso d PDU 0.50 A -1 C
H57A 0.4500 0.8731 1.3646 0.827 Uiso calc PR 0.50 A -1 H
H57B 0.4426 0.7907 1.2903 0.827 Uiso calc PR 0.50 A -1 H
H57C 0.4521 0.9295 1.2834 0.827 Uiso calc PR 0.50 A -1 H

loop_
_atom_site_aniso_label
_atom_site_aniso_U_11
_atom_site_aniso_U_22
_atom_site_aniso_U_33
_atom_site_aniso_U_12
_atom_site_aniso_U_13
_atom_site_aniso_U_23
C1 0.025(2) 0.025(2) 0.019(3) 0.0023(19) 0.001(2) 0.0039(18)
C2 0.020(2) 0.028(2) 0.017(3) -0.0005(19) -0.0064(19) 0.0001(19)
C3 0.027(2) 0.016(2) 0.015(3) -0.0024(17) 0.002(2) -0.0014(17)
C4 0.021(2) 0.026(2) 0.015(3) -0.0023(18) 0.002(2) 0.0033(18)
C5 0.023(2) 0.014(2) 0.019(3) -0.0019(16) 0.005(2) -0.0057(17)
C6 0.021(2) 0.023(2) 0.021(3) 0.0004(18) 0.003(2) 0.0000(18)
C7 0.023(2) 0.023(2) 0.033(3) 0.0062(19) 0.002(2) 0.003(2)
C8 0.027(3) 0.027(2) 0.035(3) 0.007(2) 0.012(2) -0.002(2)
C9 0.033(3) 0.027(2) 0.020(3) -0.001(2) 0.009(2) 0.001(2)
C10 0.030(3) 0.012(2) 0.027(3) 0.0021(18) 0.006(2) 0.0031(18)
C11 0.036(3) 0.0112(19) 0.016(3) -0.0007(18) 0.007(2) 0.0018(17)
C12 0.036(3) 0.016(2) 0.017(3) -0.0009(19) 0.002(2) 0.0030(18)
C13 0.041(3) 0.024(3) 0.024(3) -0.013(2) 0.003(2) 0.003(2)
C14 0.062(4) 0.016(2) 0.022(3) -0.005(2) 0.001(3) 0.0009(19)
C15 0.062(4) 0.020(3) 0.026(3) 0.007(2) 0.012(3) -0.002(2)
C16 0.041(3) 0.017(2) 0.023(3) 0.003(2) 0.013(2) 0.0001(19)
C17 0.021(2) 0.022(2) 0.026(3) 0.0056(18) 0.004(2) 0.0087(19)
C18 0.026(3) 0.027(3) 0.042(4) 0.005(2) 0.003(2) 0.002(2)
C19 0.035(3) 0.031(3) 0.072(5) 0.012(2) 0.010(3) -0.002(3)
C20 0.034(3) 0.041(3) 0.075(5) 0.021(3) 0.012(3) 0.016(3)
C21 0.019(2) 0.045(3) 0.056(5) 0.006(2) -0.003(3) 0.016(3)
C22 0.024(3) 0.031(3) 0.046(4) 0.001(2) 0.000(3) 0.009(2)
C23 0.017(2) 0.019(2) 0.040(4) -0.0007(18) -0.007(2) 0.008(2)
C24 0.022(2) 0.030(3) 0.048(4) -0.003(2) 0.004(2) 0.012(2)
C25 0.026(3) 0.038(3) 0.076(5) -0.009(2) 0.003(3) 0.026(3)
C26 0.033(3) 0.032(3) 0.083(6) -0.015(3) -0.009(3) 0.021(3)
C27 0.045(4) 0.020(3) 0.076(6) -0.009(2) -0.018(4) 0.001(3)
C28 0.035(3) 0.025(3) 0.040(4) -0.007(2) -0.010(3) 0.000(2)
C29 0.021(2) 0.030(2) 0.025(3) 0.0008(19) 0.006(2) 0.001(2)
C30 0.030(3) 0.029(3) 0.036(4) 0.003(2) 0.006(2) -0.005(2)
C31 0.028(3) 0.053(4) 0.051(4) 0.012(3) 0.002(3) -0.018(3)
C32 0.027(3) 0.092(5) 0.041(4) 0.017(3) 0.012(3) -0.005(3)
C33 0.040(4) 0.084(5) 0.073(6) 0.007(4) 0.030(4) 0.025(4)
C34 0.037(3) 0.047(3) 0.060(5) 0.006(3) 0.022(3) 0.019(3)
C35 0.022(2) 0.018(2) 0.019(3) -0.0038(17) 0.003(2) 0.0028(17)
C36 0.031(3) 0.017(2) 0.028(3) -0.0034(18) 0.001(2) 0.0047(19)
C37 0.041(3) 0.018(2) 0.034(4) -0.007(2) 0.004(3) -0.005(2)
C38 0.053(3) 0.014(2) 0.042(4) 0.001(2) 0.009(3) 0.006(2)
C39 0.041(3) 0.022(2) 0.032(3) 0.002(2) 0.002(3) 0.011(2)
C40 0.035(3) 0.020(2) 0.023(3) -0.0041(19) 0.002(2) 0.0053(19)
C41 0.020(2) 0.016(2) 0.015(3) -0.0004(16) -0.0045(19) -0.0003(16)
C42 0.025(2) 0.017(2) 0.021(3) -0.0009(18) -0.001(2) 0.0018(18)
C43 0.038(3) 0.015(2) 0.026(3) -0.0002(19) -0.005(2) -0.0040(18)
C44 0.041(3) 0.020(2) 0.035(4) 0.009(2) 0.002(3) -0.009(2)
C45 0.032(3) 0.028(3) 0.038(4) 0.006(2) 0.009(3) -0.005(2)
C46 0.027(2) 0.018(2) 0.028(3) 0.0002(19) 0.005(2) 0.0000(19)
C47 0.015(2) 0.0140(19) 0.020(3) 0.0007(16) 0.0043(19) -0.0022(17)
C48 0.025(2) 0.017(2) 0.028(3) 0.0003(18) -0.001(2) 0.0032(19)
C49 0.020(2) 0.025(2) 0.028(3) -0.0027(19) -0.006(2) -0.004(2)
C50 0.024(2) 0.022(2) 0.034(3) -0.0083(19) 0.004(2) -0.008(2)
C51 0.033(3) 0.020(2) 0.034(3) -0.008(2) 0.008(2) 0.003(2)
C52 0.024(2) 0.026(2) 0.017(3) -0.0044(18) -0.001(2) 0.0010(18)
Cl1 0.0301(6) 0.0130(5) 0.0243(7) 0.0009(4) 0.0051(5) -0.0034(4)
Cl2 0.0264(6) 0.0128(5) 0.0268(7) 0.0006(4) 0.0019(5) -0.0029(4)
P1 0.0195(5) 0.0114(5) 0.0173(7) 0.0008(4) 0.0024(5) 0.0001(4)
P2 0.0169(5) 0.0147(5) 0.0227(7) 0.0005(4) 0.0002(5) 0.0027(5)
P3 0.0197(6) 0.0119(5) 0.0203(7) -0.0004(4) 0.0036(5) 0.0010(4)
P4 0.0180(5) 0.0105(5) 0.0160(7) 0.0003(4) 0.0016(5) 0.0000(4)
W 0.01620(10) 0.00847(9) 0.01562(12) 0.00015(7) 0.00152(7) 0.00036(7)

loop_
_atom_type_symbol
_atom_type_description
_atom_type_scat_dispersion_real
_atom_type_scat_dispersion_imag
_atom_type_scat_source
C C 0.0033 0.0016 'International Tables Vol C Tables 4.2.6.8 and 6.1.1.4'
H H 0.0000 0.0000 'International Tables Vol C Tables 4.2.6.8 and 6.1.1.4'
Cl Cl 0.1484 0.1585 'International Tables Vol C Tables 4.2.6.8 and 6.1.1.4'
P P 0.1023 0.0942 'International Tables Vol C Tables 4.2.6.8 and 6.1.1.4'
W W -0.8490 6.8722 'International Tables Vol C Tables 4.2.6.8 and 6.1.1.4'

loop_
_geom_angle_atom_site_label_1
_geom_angle_atom_site_label_2
_geom_angle_atom_site_label_3
_geom_angle
_geom_angle_publ_flag
C2 C1 P1 111.4(3) ?
C2 C1 H1A 109.4 ?
P1 C1 H1A 109.4 ?
C2 C1 H1B 109.4 ?
P1 C1 H1B 109.4 ?
H1A C1 H1B 108.0 ?
C1 C2 P2 107.8(3) ?
C1 C2 H2A 110.1 ?
P2 C2 H2A 110.1 ?
C1 C2 H2B 110.1 ?
P2 C2 H2B 110.1 ?
H2A C2 H2B 108.5 ?
C4 C3 P3 111.0(3) ?
C4 C3 H3A 109.4 ?
P3 C3 H3A 109.4 ?
C4 C3 H3B 109.4 ?
P3 C3 H3B 109.4 ?
H3A C3 H3B 108.0 ?
C3 C4 P4 112.0(3) ?
C3 C4 H4A 109.2 ?
P4 C4 H4A 109.2 ?
C3 C4 H4B 109.2 ?
P4 C4 H4B 109.2 ?
H4A C4 H4B 107.9 ?
C10 C5 C6 119.3(4) ?
C10 C5 P1 121.1(3) ?
C6 C5 P1 119.6(4) ?
C7 C6 C5 119.9(5) ?
C7 C6 H6 120.0 ?
C5 C6 H6 120.0 ?
C8 C7 C6 120.2(4) ?
C8 C7 H7 119.9 ?
C6 C7 H7 119.9 ?
C7 C8 C9 120.2(4) ?
C7 C8 H8 119.9 ?
C9 C8 H8 119.9 ?
C10 C9 C8 119.8(5) ?
C10 C9 H9 120.1 ?
C8 C9 H9 120.1 ?
C5 C10 C9 120.5(4) ?
C5 C10 H10 119.7 ?
C9 C10 H10 119.7 ?
C12 C11 C16 118.9(4) ?
C12 C11 P1 122.3(3) ?
C16 C11 P1 118.8(4) ?
C11 C12 C13 120.3(5) ?
C11 C12 H12 119.8 ?
C13 C12 H12 119.8 ?
C14 C13 C12 120.5(5) ?
C14 C13 H13 119.8 ?
C12 C13 H13 119.8 ?
C15 C14 C13 118.8(4) ?
C15 C14 H14 120.6 ?
C13 C14 H14 120.6 ?
C14 C15 C16 121.6(5) ?
C14 C15 H15 119.2 ?
C16 C15 H15 119.2 ?
C15 C16 C11 119.9(5) ?
C15 C16 H16 120.0 ?
C11 C16 H16 120.0 ?
C22 C17 C18 118.4(4) ?
C22 C17 P2 120.8(4) ?
C18 C17 P2 120.9(4) ?
C19 C18 C17 120.3(5) ?
C19 C18 H18 119.9 ?
C17 C18 H18 119.9 ?
C20 C19 C18 120.3(6) ?
C20 C19 H19 119.8 ?
C18 C19 H19 119.8 ?
C19 C20 C21 120.1(5) ?
C19 C20 H20 120.0 ?
C21 C20 H20 120.0 ?
C20 C21 C22 120.4(5) ?
C20 C21 H21 119.8 ?
C22 C21 H21 119.8 ?
C21 C22 C17 120.6(5) ?
C21 C22 H22 119.7 ?
C17 C22 H22 119.7 ?
C28 C23 C24 119.2(5) ?
C28 C23 P2 122.8(4) ?
C24 C23 P2 117.7(4) ?
C25 C24 C23 120.5(6) ?
C25 C24 H24 119.8 ?
C23 C24 H24 119.8 ?
C26 C25 C24 119.6(6) ?
C26 C25 H25 120.2 ?
C24 C25 H25 120.2 ?
C27 C26 C25 120.6(5) ?
C27 C26 H26 119.7 ?
C25 C26 H26 119.7 ?
C26 C27 C28 120.0(6) ?
C26 C27 H27 120.0 ?
C28 C27 H27 120.0 ?
C23 C28 C27 120.1(6) ?
C23 C28 H28 119.9 ?
C27 C28 H28 119.9 ?
C34 C29 C30 118.6(5) ?
C34 C29 P3 122.6(4) ?
C30 C29 P3 118.8(4) ?
C31 C30 C29 120.9(5) ?
C31 C30 H30 119.6 ?
C29 C30 H30 119.6 ?
C30 C31 C32 120.0(6) ?
C30 C31 H31 120.0 ?
C32 C31 H31 120.0 ?
C31 C32 C33 120.3(5) ?
C31 C32 H32 119.9 ?
C33 C32 H32 119.9 ?
C32 C33 C34 119.9(6) ?
C32 C33 H33 120.0 ?
C34 C33 H33 120.0 ?
C33 C34 C29 120.2(6) ?
C33 C34 H34 119.9 ?
C29 C34 H34 119.9 ?
C40 C35 C36 119.2(4) ?
C40 C35 P3 121.9(4) ?
C36 C35 P3 118.9(4) ?
C37 C36 C35 119.9(5) ?
C37 C36 H36 120.1 ?
C35 C36 H36 120.1 ?
C38 C37 C36 119.9(5) ?
C38 C37 H37 120.1 ?
C36 C37 H37 120.1 ?
C39 C38 C37 120.6(4) ?
C39 C38 H38 119.7 ?
C37 C38 H38 119.7 ?
C38 C39 C40 119.8(5) ?
C38 C39 H39 120.1 ?
C40 C39 H39 120.1 ?
C35 C40 C39 120.6(5) ?
C35 C40 H40 119.7 ?
C39 C40 H40 119.7 ?
C46 C41 C42 118.9(4) ?
C46 C41 P4 122.4(3) ?
C42 C41 P4 118.6(3) ?
C43 C42 C41 119.5(4) ?
C43 C42 H42 120.2 ?
C41 C42 H42 120.2 ?
C44 C43 C42 120.9(4) ?
C44 C43 H43 119.6 ?
C42 C43 H43 119.6 ?
C43 C44 C45 120.3(4) ?
C43 C44 H44 119.8 ?
C45 C44 H44 119.8 ?
C46 C45 C44 119.4(5) ?
C46 C45 H45 120.3 ?
C44 C45 H45 120.3 ?
C45 C46 C41 121.0(4) ?
C45 C46 H46 119.5 ?
C41 C46 H46 119.5 ?
C52 C47 C48 118.3(4) ?
C52 C47 P4 118.2(4) ?
C48 C47 P4 123.5(3) ?
C47 C48 C49 121.0(4) ?
C47 C48 H48 119.5 ?
C49 C48 H48 119.5 ?
C50 C49 C48 120.0(5) ?
C50 C49 H49 120.0 ?
C48 C49 H49 120.0 ?
C49 C50 C51 119.6(4) ?
C49 C50 H50 120.2 ?
C51 C50 H50 120.2 ?
C50 C51 C52 120.3(5) ?
C50 C51 H51 119.9 ?
C52 C51 H51 119.9 ?
C47 C52 C51 120.8(5) ?
C47 C52 H52 119.6 ?
C51 C52 H52 119.6 ?
C5 P1 C11 103.0(2) ?
C5 P1 C1 102.3(2) ?
C11 P1 C1 99.6(2) ?
C5 P1 W 119.33(15) ?
C11 P1 W 120.95(15) ?
C1 P1 W 108.39(15) ?
C23 P2 C17 100.6(2) ?
C23 P2 C2 103.9(2) ?
C17 P2 C2 100.9(2) ?
C23 P2 W 116.71(16) ?
C17 P2 W 125.01(17) ?
C2 P2 W 106.98(15) ?
C35 P3 C3 103.5(2) ?
C35 P3 C29 102.4(2) ?
C3 P3 C29 100.1(2) ?
C35 P3 W 120.25(15) ?
C3 P3 W 104.79(15) ?
C29 P3 W 122.46(17) ?
C41 P4 C47 101.30(19) ?
C41 P4 C4 100.9(2) ?
C47 P4 C4 102.1(2) ?
C41 P4 W 118.83(15) ?
C47 P4 W 121.39(15) ?
C4 P4 W 109.34(15) ?
Cl2 W Cl1 173.65(4) y
Cl2 W P3 95.21(4) y
Cl1 W P3 87.74(4) y
Cl2 W P2 81.97(4) y
Cl1 W P2 103.27(4) y
P3 W P2 97.09(5) y
Cl2 W P1 88.01(4) y
Cl1 W P1 89.45(4) y
P3 W P1 174.87(4) y
P2 W P1 79.37(4) y
Cl2 W P4 91.47(4) y
Cl1 W P4 83.58(4) y
P3 W P4 78.91(4) y
P2 W P4 172.02(4) y
P1 W P4 105.05(4) y
C54 C53 H53A 109.5 ?
C54 C53 H53B 109.5 ?
H53A C53 H53B 109.5 ?
C54 C53 H53C 109.5 ?
H53A C53 H53C 109.5 ?
H53B C53 H53C 109.5 ?
C55 C54 C53 113.4(8) ?
C55 C54 H54A 108.9 ?
C53 C54 H54A 108.9 ?
C55 C54 H54B 108.9 ?
C53 C54 H54B 108.9 ?
H54A C54 H54B 107.7 ?
C56 C55 C54 115.8(8) ?
C56 C55 H55A 108.4 ?
C54 C55 H55A 108.4 ?
C56 C55 H55B 108.3 ?
C54 C55 H55B 108.3 ?
H55A C55 H55B 107.4 ?
C55 C56 C57 114.8(8) ?
C55 C56 H56A 108.6 ?
C57 C56 H56A 108.6 ?
C55 C56 H56B 108.6 ?
C57 C56 H56B 108.5 ?
H56A C56 H56B 107.5 ?
C56 C57 H57A 109.5 ?
C56 C57 H57B 109.6 ?
H57A C57 H57B 109.5 ?
C56 C57 H57C 109.4 ?
H57A C57 H57C 109.5 ?
H57B C57 H57C 109.5 ?

loop_
_geom_bond_atom_site_label_1
_geom_bond_atom_site_label_2
_geom_bond_site_symmetry_2
_geom_bond_distance
_geom_bond_publ_flag
C1 C2 . 1.528(6) ?
C1 P1 . 1.877(5) ?
C1 H1A . 0.9900 ?
C1 H1B . 0.9900 ?
C2 P2 . 1.842(5) ?
C2 H2A . 0.9900 ?
C2 H2B . 0.9900 ?
C3 C4 . 1.536(6) ?
C3 P3 . 1.841(5) ?
C3 H3A . 0.9900 ?
C3 H3B . 0.9900 ?
C4 P4 . 1.865(5) ?
C4 H4A . 0.9900 ?
C4 H4B . 0.9900 ?
C5 C10 . 1.383(7) ?
C5 C6 . 1.403(7) ?
C5 P1 . 1.848(4) ?
C6 C7 . 1.386(7) ?
C6 H6 . 0.9500 ?
C7 C8 . 1.377(8) ?
C7 H7 . 0.9500 ?
C8 C9 . 1.390(7) ?
C8 H8 . 0.9500 ?
C9 C10 . 1.385(7) ?
C9 H9 . 0.9500 ?
C10 H10 . 0.9500 ?
C11 C12 . 1.391(7) ?
C11 C16 . 1.402(6) ?
C11 P1 . 1.857(4) ?
C12 C13 . 1.396(6) ?
C12 H12 . 0.9500 ?
C13 C14 . 1.394(8) ?
C13 H13 . 0.9500 ?
C14 C15 . 1.376(8) ?
C14 H14 . 0.9500 ?
C15 C16 . 1.385(7) ?
C15 H15 . 0.9500 ?
C16 H16 . 0.9500 ?
C17 C22 . 1.397(7) ?
C17 C18 . 1.397(7) ?
C17 P2 . 1.840(4) ?
C18 C19 . 1.398(7) ?
C18 H18 . 0.9500 ?
C19 C20 . 1.374(9) ?
C19 H19 . 0.9500 ?
C20 C21 . 1.374(10) ?
C20 H20 . 0.9500 ?
C21 C22 . 1.389(7) ?
C21 H21 . 0.9500 ?
C22 H22 . 0.9500 ?
C23 C28 . 1.391(8) ?
C23 C24 . 1.397(8) ?
C23 P2 . 1.837(5) ?
C24 C25 . 1.396(7) ?
C24 H24 . 0.9500 ?
C25 C26 . 1.386(10) ?
C25 H25 . 0.9500 ?
C26 C27 . 1.378(10) ?
C26 H26 . 0.9500 ?
C27 C28 . 1.402(7) ?
C27 H27 . 0.9500 ?
C28 H28 . 0.9500 ?
C29 C34 . 1.395(7) ?
C29 C30 . 1.397(7) ?
C29 P3 . 1.848(5) ?
C30 C31 . 1.376(7) ?
C30 H30 . 0.9500 ?
C31 C32 . 1.381(9) ?
C31 H31 . 0.9500 ?
C32 C33 . 1.381(10) ?
C32 H32 . 0.9500 ?
C33 C34 . 1.393(9) ?
C33 H33 . 0.9500 ?
C34 H34 . 0.9500 ?
C35 C40 . 1.393(7) ?
C35 C36 . 1.405(7) ?
C35 P3 . 1.838(4) ?
C36 C37 . 1.400(7) ?
C36 H36 . 0.9500 ?
C37 C38 . 1.388(8) ?
C37 H37 . 0.9500 ?
C38 C39 . 1.381(8) ?
C38 H38 . 0.9500 ?
C39 C40 . 1.397(6) ?
C39 H39 . 0.9500 ?
C40 H40 . 0.9500 ?
C41 C46 . 1.396(7) ?
C41 C42 . 1.411(6) ?
C41 P4 . 1.848(4) ?
C42 C43 . 1.395(6) ?
C42 H42 . 0.9500 ?
C43 C44 . 1.376(8) ?
C43 H43 . 0.9500 ?
C44 C45 . 1.396(7) ?
C44 H44 . 0.9500 ?
C45 C46 . 1.393(7) ?
C45 H45 . 0.9500 ?
C46 H46 . 0.9500 ?
C47 C52 . 1.390(6) ?
C47 C48 . 1.393(7) ?
C47 P4 . 1.854(4) ?
C48 C49 . 1.403(6) ?
C48 H48 . 0.9500 ?
C49 C50 . 1.382(7) ?
C49 H49 . 0.9500 ?
C50 C51 . 1.386(8) ?
C50 H50 . 0.9500 ?
C51 C52 . 1.400(6) ?
C51 H51 . 0.9500 ?
C52 H52 . 0.9500 ?
Cl1 W . 2.4324(11) y
Cl2 W . 2.4131(11) y
P1 W . 2.5130(13) y
P2 W . 2.4847(14) y
P3 W . 2.4803(13) y
P4 W . 2.5251(15) y
C53 C54 . 1.543(5) ?
C53 H53A . 0.9800 ?
C53 H53B . 0.9800 ?
C53 H53C . 0.9800 ?
C54 C55 . 1.538(5) ?
C54 H54A . 0.9900 ?
C54 H54B . 0.9900 ?
C55 C56 . 1.536(5) ?
C55 H55A . 0.9900 ?
C55 H55B . 0.9900 ?
C56 C57 . 1.541(5) ?
C56 H56A . 0.9900 ?
C56 H56B . 0.9900 ?
C57 H57A . 0.9800 ?
C57 H57B . 0.9800 ?
C57 H57C . 0.9800 ?

loop_
_geom_torsion_atom_site_label_1
_geom_torsion_atom_site_label_2
_geom_torsion_atom_site_label_3
_geom_torsion_atom_site_label_4
_geom_torsion
P1 C1 C2 P2 -53.5(4)
P3 C3 C4 P4 -44.9(4)
C10 C5 C6 C7 1.8(7)
P1 C5 C6 C7 -175.9(4)
C5 C6 C7 C8 -0.9(7)
C6 C7 C8 C9 -0.4(8)
C7 C8 C9 C10 0.9(8)
C6 C5 C10 C9 -1.3(7)
P1 C5 C10 C9 176.3(4)
C8 C9 C10 C5 0.0(7)
C16 C11 C12 C13 0.1(7)
P1 C11 C12 C13 178.1(4)
C11 C12 C13 C14 0.5(8)
C12 C13 C14 C15 -0.2(8)
C13 C14 C15 C16 -0.8(9)
C14 C15 C16 C11 1.4(9)
C12 C11 C16 C15 -1.1(8)
P1 C11 C16 C15 -179.1(4)
C22 C17 C18 C19 -0.7(8)
P2 C17 C18 C19 179.7(5)
C17 C18 C19 C20 0.5(9)
C18 C19 C20 C21 -0.5(10)
C19 C20 C21 C22 0.7(10)
C20 C21 C22 C17 -0.9(9)
C18 C17 C22 C21 0.9(8)
P2 C17 C22 C21 -179.5(4)
C28 C23 C24 C25 -0.4(8)
P2 C23 C24 C25 173.6(4)
C23 C24 C25 C26 0.9(9)
C24 C25 C26 C27 -0.8(9)
C25 C26 C27 C28 0.3(10)
C24 C23 C28 C27 -0.1(8)
P2 C23 C28 C27 -173.7(4)
C26 C27 C28 C23 0.1(9)
C34 C29 C30 C31 -3.2(9)
P3 C29 C30 C31 176.3(5)
C29 C30 C31 C32 2.4(9)
C30 C31 C32 C33 -0.2(10)
C31 C32 C33 C34 -1.0(12)
C32 C33 C34 C29 0.1(12)
C30 C29 C34 C33 2.0(10)
P3 C29 C34 C33 -177.6(6)
C40 C35 C36 C37 0.3(7)
P3 C35 C36 C37 179.9(4)
C35 C36 C37 C38 0.5(8)
C36 C37 C38 C39 -0.9(8)
C37 C38 C39 C40 0.6(8)
C36 C35 C40 C39 -0.5(7)
P3 C35 C40 C39 179.8(4)
C38 C39 C40 C35 0.1(8)
C46 C41 C42 C43 -1.5(7)
P4 C41 C42 C43 -178.1(4)
C41 C42 C43 C44 1.4(8)
C42 C43 C44 C45 -0.5(8)
C43 C44 C45 C46 -0.2(8)
C44 C45 C46 C41 0.1(8)
C42 C41 C46 C45 0.8(8)
P4 C41 C46 C45 177.2(4)
C52 C47 C48 C49 -0.3(7)
P4 C47 C48 C49 -179.8(4)
C47 C48 C49 C50 1.0(7)
C48 C49 C50 C51 -0.6(7)
C49 C50 C51 C52 -0.4(8)
C48 C47 C52 C51 -0.8(7)
P4 C47 C52 C51 178.7(4)
C50 C51 C52 C47 1.2(7)
C10 C5 P1 C11 61.3(4)
C6 C5 P1 C11 -121.0(4)
C10 C5 P1 C1 -41.8(4)
C6 C5 P1 C1 135.9(4)
C10 C5 P1 W -161.4(3)
C6 C5 P1 W 16.3(4)
C12 C11 P1 C5 20.3(5)
C16 C11 P1 C5 -161.8(4)
C12 C11 P1 C1 125.4(4)
C16 C11 P1 C1 -56.6(4)
C12 C11 P1 W -116.2(4)
C16 C11 P1 W 61.8(4)
C2 C1 P1 C5 -97.1(4)
C2 C1 P1 C11 157.2(3)
C2 C1 P1 W 29.9(4)
C28 C23 P2 C17 -136.6(4)
C24 C23 P2 C17 49.6(5)
C28 C23 P2 C2 -32.5(5)
C24 C23 P2 C2 153.8(4)
C28 C23 P2 W 85.0(5)
C24 C23 P2 W -88.8(4)
C22 C17 P2 C23 44.4(5)
C18 C17 P2 C23 -136.0(4)
C22 C17 P2 C2 -62.1(4)
C18 C17 P2 C2 117.5(4)
C22 C17 P2 W 178.0(3)
C18 C17 P2 W -2.4(5)
C1 C2 P2 C23 177.1(3)
C1 C2 P2 C17 -79.0(3)
C1 C2 P2 W 53.1(3)
C40 C35 P3 C3 -16.3(4)
C36 C35 P3 C3 164.1(4)
C40 C35 P3 C29 87.5(4)
C36 C35 P3 C29 -92.1(4)
C40 C35 P3 W -132.6(4)
C36 C35 P3 W 47.7(4)
C4 C3 P3 C35 -72.3(3)
C4 C3 P3 C29 -177.8(3)
C4 C3 P3 W 54.6(3)
C34 C29 P3 C35 -2.4(6)
C30 C29 P3 C35 178.1(4)
C34 C29 P3 C3 104.1(5)
C30 C29 P3 C3 -75.5(5)
C34 C29 P3 W -141.0(5)
C30 C29 P3 W 39.4(5)
C46 C41 P4 C47 21.4(5)
C42 C41 P4 C47 -162.2(4)
C46 C41 P4 C4 126.2(4)
C42 C41 P4 C4 -57.4(4)
C46 C41 P4 W -114.3(4)
C42 C41 P4 W 62.1(4)
C52 C47 P4 C41 -108.3(4)
C48 C47 P4 C41 71.2(4)
C52 C47 P4 C4 147.8(4)
C48 C47 P4 C4 -32.7(4)
C52 C47 P4 W 26.0(4)
C48 C47 P4 W -154.5(3)
C3 C4 P4 C41 140.6(3)
C3 C4 P4 C47 -115.2(3)
C3 C4 P4 W 14.6(3)
C35 P3 W Cl2 -7.75(18)
C3 P3 W Cl2 -123.49(15)
C29 P3 W Cl2 123.9(2)
C35 P3 W Cl1 166.61(18)
C3 P3 W Cl1 50.88(15)
C29 P3 W Cl1 -61.7(2)
C35 P3 W P2 -90.29(18)
C3 P3 W P2 153.98(15)
C29 P3 W P2 41.4(2)
C35 P3 W P4 82.72(18)
C3 P3 W P4 -33.01(15)
C29 P3 W P4 -145.6(2)
C23 P2 W Cl2 -52.5(2)
C17 P2 W Cl2 -179.69(19)
C2 P2 W Cl2 63.21(16)
C23 P2 W Cl1 131.1(2)
C17 P2 W Cl1 3.94(19)
C2 P2 W Cl1 -113.16(16)
C23 P2 W P3 41.8(2)
C17 P2 W P3 -85.40(19)
C2 P2 W P3 157.50(16)
C23 P2 W P1 -142.0(2)
C17 P2 W P1 90.84(19)
C2 P2 W P1 -26.26(16)
C5 P1 W Cl2 35.71(17)
C11 P1 W Cl2 165.40(19)
C1 P1 W Cl2 -80.70(16)
C5 P1 W Cl1 -138.47(17)
C11 P1 W Cl1 -8.78(19)
C1 P1 W Cl1 105.12(16)
C5 P1 W P2 117.92(17)
C11 P1 W P2 -112.39(19)
C1 P1 W P2 1.51(16)
C5 P1 W P4 -55.27(17)
C11 P1 W P4 74.42(19)
C1 P1 W P4 -171.68(16)
C41 P4 W Cl2 -6.97(17)
C47 P4 W Cl2 -133.68(17)
C4 P4 W Cl2 108.03(16)
C41 P4 W Cl1 169.06(17)
C47 P4 W Cl1 42.35(17)
C4 P4 W Cl1 -75.94(16)
C41 P4 W P3 -101.99(17)
C47 P4 W P3 131.30(17)
C4 P4 W P3 13.01(16)
C41 P4 W P1 81.36(17)
C47 P4 W P1 -45.35(17)
C4 P4 W P1 -163.64(16)
C53 C54 C55 C56 138(3)
C54 C55 C56 C57 103(5)
